data_4321668
loop_
_publ_author_name
'Paul G. Jene'
'James A. Ibers'

_publ_section_title
;
 Syntheses and Structural Characterization of the (OCnOPor) Capped
 Porphyrins: Co(OC2OPor).CH2Cl2, Co(OC2OPor)(NO)out.0.46CHCl3,
 Co(OC3OPor).CHCl3, and Co(OC3OPor)(MeIm).3C7H8
;
_journal_name_full 'Inorganic Chemistry'
_journal_page_first 5796
_journal_page_last 5802
_journal_paper_doi 10.1021/ic0006753
_journal_volume 39
_journal_year 2000
_chemical_formula_moiety 'C62 H50 Co N4 O8'
_chemical_formula_sum 'C63 H51 Cl3 Co N4 O8'
_chemical_formula_weight 1157.36
_chemical_name_systematic
; 
 ? 
;
_space_group_IT_number 2
_symmetry_cell_setting triclinic
_symmetry_space_group_name_Hall '-P 1'
_symmetry_space_group_name_H-M 'P -1'
_atom_sites_solution_hydrogens geom
_atom_sites_solution_primary direct
_atom_sites_solution_secondary difmap
_audit_creation_method SHELXL-97
_cell_angle_alpha 105.508(3)
_cell_angle_beta 100.678(3)
_cell_angle_gamma 93.509(4)
_cell_formula_units_Z 2
_cell_length_a 13.484(3)
_cell_length_b 14.404(3)
_cell_length_c 14.570(3)
_cell_measurement_reflns_used 827
_cell_measurement_temperature 153(2)
_cell_measurement_theta_max 44.653
_cell_measurement_theta_min 4.519
_cell_volume 2661.2(10)
_computing_cell_refinement 'SMART version 5.054 (Bruker, 1998)'
_computing_data_collection 'SMART version 5.054 (Bruker, 1998)'
_computing_data_reduction 'SAINT-Plus version 6.02a (Bruker, 1999)'
_computing_molecular_graphics 'SHELXTL 5.101 (Sheldrick, 1999)'
_computing_publication_material 'SHELXTL 5.101 (Sheldrick, 1999)'
_computing_structure_refinement 'SHELXL-97 (Sheldrick, 1997)'
_computing_structure_solution 'SHELXS-97 (Sheldrick, 1990)'
_diffrn_ambient_temperature 153(2)
_diffrn_measured_fraction_theta_full 0.984
_diffrn_measured_fraction_theta_max 0.984
_diffrn_measurement_device_type 'Bruker Smart 1000 CCD'
_diffrn_measurement_method \w
_diffrn_radiation_monochromator graphite
_diffrn_radiation_source 'standard-focus sealed tube'
_diffrn_radiation_type MoK\a
_diffrn_radiation_wavelength 0.71073
_diffrn_reflns_av_R_equivalents 0.1041
_diffrn_reflns_av_sigmaI/netI 0.1425
_diffrn_reflns_limit_h_max 16
_diffrn_reflns_limit_h_min -16
_diffrn_reflns_limit_k_max 17
_diffrn_reflns_limit_k_min -17
_diffrn_reflns_limit_l_max 17
_diffrn_reflns_limit_l_min -17
_diffrn_reflns_number 26260
_diffrn_reflns_theta_full 25.50
_diffrn_reflns_theta_max 25.50
_diffrn_reflns_theta_min 1.48
_diffrn_standards_decay_% <2
_exptl_absorpt_coefficient_mu 0.536
_exptl_absorpt_correction_T_max 0.954
_exptl_absorpt_correction_T_min 0.876
_exptl_absorpt_correction_type numerical
_exptl_absorpt_process_details 'face indexed (Sheldrick, 1997)'
_exptl_crystal_colour purple
_exptl_crystal_density_diffrn 1.444
_exptl_crystal_density_method 'not measured'
_exptl_crystal_description 'recatangular block'
_exptl_crystal_F_000 1198
_exptl_crystal_size_max 0.25
_exptl_crystal_size_mid 0.17
_exptl_crystal_size_min 0.09
_refine_diff_density_max 0.83
_refine_diff_density_min -0.49
_refine_diff_density_rms 0.10
_refine_ls_extinction_method none
_refine_ls_goodness_of_fit_ref 1.14
_refine_ls_hydrogen_treatment constr
_refine_ls_matrix_type full
_refine_ls_number_parameters 712
_refine_ls_number_reflns 9756
_refine_ls_number_restraints 0
_refine_ls_restrained_S_all 1.14
_refine_ls_R_factor_all 0.1584
_refine_ls_R_factor_gt 0.069
_refine_ls_shift/su_max 0.000
_refine_ls_shift/su_mean 0.000
_refine_ls_structure_factor_coef Fsqd
_refine_ls_weighting_details
; calc 
w = 1/[\s^2^(Fo^2^)+(0.04Fo^2^)^2^] 
;
_refine_ls_weighting_scheme calc
_refine_ls_wR_factor_gt 0.127
_refine_ls_wR_factor_ref 0.145
_reflns_number_gt 4976
_reflns_number_total 9756
_reflns_threshold_expression 'I > 2sigma(I)'
_cod_data_source_file ic0006753_3.cif
_cod_data_source_block cmpd3
_cod_original_cell_volume 2661.3(9)
_cod_database_code 4321668

loop_
_symmetry_equiv_pos_as_xyz
'x, y, z'
'-x, -y, -z'

loop_
_atom_site_label
_atom_site_type_symbol
_atom_site_fract_x
_atom_site_fract_y
_atom_site_fract_z
_atom_site_U_iso_or_equiv
_atom_site_adp_type
_atom_site_occupancy
_atom_site_symmetry_multiplicity
_atom_site_calc_flag
_atom_site_refinement_flags
_atom_site_disorder_assembly
_atom_site_disorder_group
Co1 Co 0.90837(5) 0.64019(5) 0.58107(5) 0.02106(19) Uani 1 1 d . . .
Cl1 Cl 0.63043(12) 1.15789(14) 0.82924(12) 0.0664(5) Uani 1 1 d . . .
Cl2 Cl 0.51207(12) 1.30857(12) 0.90285(14) 0.0623(5) Uani 1 1 d . . .
Cl3 Cl 0.41287(13) 1.11684(14) 0.80036(13) 0.0721(6) Uani 1 1 d . . .
N1 N 0.7752(3) 0.6300(3) 0.6151(3) 0.0223(10) Uani 1 1 d . . .
N2 N 0.8520(3) 0.6935(3) 0.4765(3) 0.0224(10) Uani 1 1 d . . .
N3 N 1.0382(3) 0.6369(3) 0.5392(3) 0.0227(10) Uani 1 1 d . . .
N4 N 0.9705(3) 0.6064(3) 0.6976(3) 0.0228(10) Uani 1 1 d . . .
O1 O 0.7238(2) 0.7053(3) 0.8902(2) 0.0304(9) Uani 1 1 d . . .
O2 O 0.8688(2) 0.8964(3) 0.9336(2) 0.0330(9) Uani 1 1 d . . .
O3 O 0.6226(2) 0.8903(2) 0.5435(2) 0.0277(8) Uani 1 1 d . . .
O4 O 0.8039(2) 0.9536(2) 0.7731(2) 0.0309(9) Uani 1 1 d . . .
O5 O 1.1345(3) 0.8456(3) 0.4336(3) 0.0411(10) Uani 1 1 d . . .
O6 O 1.1473(3) 0.9769(3) 0.7214(3) 0.0412(10) Uani 1 1 d . . .
O7 O 1.3086(2) 0.7462(3) 0.7494(3) 0.0381(10) Uani 1 1 d . . .
O8 O 1.2133(2) 0.9264(3) 0.8783(3) 0.0412(10) Uani 1 1 d . . .
C1 C 0.7515(3) 0.5957(4) 0.6886(4) 0.0233(12) Uani 1 1 d . . .
C2 C 0.6427(3) 0.5854(4) 0.6808(4) 0.0267(13) Uani 1 1 d . . .
H3A H 0.6070 0.5603 0.7210 0.032 Uiso 1 1 calc R . .
C3 C 0.6017(3) 0.6182(4) 0.6055(4) 0.0270(13) Uani 1 1 d . . .
H4A H 0.5315 0.6216 0.5834 0.032 Uiso 1 1 calc R . .
C4 C 0.6837(3) 0.6470(4) 0.5648(4) 0.0214(12) Uani 1 1 d . . .
C5 C 0.6741(3) 0.6960(4) 0.4950(4) 0.0248(12) Uani 1 1 d . . .
C6 C 0.7549(3) 0.7228(4) 0.4574(4) 0.0230(12) Uani 1 1 d . . .
C7 C 0.7473(4) 0.7692(4) 0.3825(4) 0.0286(13) Uani 1 1 d . . .
H8A H 0.6893 0.7960 0.3572 0.034 Uiso 1 1 calc R . .
C8 C 0.8365(3) 0.7688(4) 0.3530(4) 0.0283(13) Uani 1 1 d . . .
H9A H 0.8538 0.7965 0.3050 0.034 Uiso 1 1 calc R . .
C9 C 0.8996(4) 0.7183(4) 0.4086(4) 0.0245(12) Uani 1 1 d . . .
C10 C 0.9945(4) 0.6937(3) 0.3936(4) 0.0225(12) Uani 1 1 d . . .
C11 C 1.0567(4) 0.6509(4) 0.4539(3) 0.0229(12) Uani 1 1 d . . .
C12 C 1.1560(3) 0.6272(4) 0.4418(4) 0.0260(13) Uani 1 1 d . . .
H13A H 1.1856 0.6290 0.3879 0.031 Uiso 1 1 calc R . .
C13 C 1.1991(4) 0.6023(4) 0.5205(4) 0.0291(13) Uani 1 1 d . . .
H14A H 1.2651 0.5828 0.5328 0.035 Uiso 1 1 calc R . .
C14 C 1.1279(3) 0.6100(4) 0.5829(4) 0.0239(12) Uani 1 1 d . . .
C15 C 1.1472(3) 0.6000(4) 0.6754(4) 0.0240(12) Uani 1 1 d . . .
C16 C 1.0745(4) 0.6027(4) 0.7318(4) 0.0251(12) Uani 1 1 d . . .
C17 C 1.0909(4) 0.5914(4) 0.8275(4) 0.0281(13) Uani 1 1 d . . .
H18A H 1.1547 0.5892 0.8672 0.034 Uiso 1 1 calc R . .
C18 C 0.9997(3) 0.5843(4) 0.8514(4) 0.0293(13) Uani 1 1 d . . .
H19A H 0.9870 0.5755 0.9108 0.035 Uiso 1 1 calc R . .
C19 C 0.9247(4) 0.5925(4) 0.7708(4) 0.0243(12) Uani 1 1 d . . .
C20 C 0.8204(4) 0.5814(3) 0.7646(4) 0.0231(12) Uani 1 1 d . . .
C21 C 0.7825(3) 0.5536(4) 0.8454(4) 0.0246(12) Uani 1 1 d . . .
C22 C 0.7956(4) 0.4632(4) 0.8596(4) 0.0297(13) Uani 1 1 d . . .
H22A H 0.8259 0.4181 0.8159 0.036 Uiso 1 1 calc R . .
C23 C 0.7656(4) 0.4378(4) 0.9356(4) 0.0362(14) Uani 1 1 d . . .
H23A H 0.7736 0.3750 0.9430 0.043 Uiso 1 1 calc R . .
C24 C 0.7241(4) 0.5028(4) 1.0004(4) 0.0365(14) Uani 1 1 d . . .
H24A H 0.7051 0.4855 1.0538 0.044 Uiso 1 1 calc R . .
C25 C 0.7096(4) 0.5935(4) 0.9887(4) 0.0305(13) Uani 1 1 d . . .
H25A H 0.6802 0.6381 1.0336 0.037 Uiso 1 1 calc R . .
C26 C 0.7387(3) 0.6198(4) 0.9099(4) 0.0234(12) Uani 1 1 d . . .
C27 C 0.5715(3) 0.7230(4) 0.4586(3) 0.0222(12) Uani 1 1 d . . .
C28 C 0.4959(4) 0.6512(4) 0.3965(4) 0.0291(13) Uani 1 1 d . . .
H28A H 0.5108 0.5862 0.3765 0.035 Uiso 1 1 calc R . .
C29 C 0.3995(4) 0.6733(4) 0.3637(4) 0.0353(14) Uani 1 1 d . . .
H29A H 0.3488 0.6239 0.3214 0.042 Uiso 1 1 calc R . .
C30 C 0.3780(4) 0.7671(4) 0.3928(4) 0.0379(15) Uani 1 1 d . . .
H30A H 0.3118 0.7822 0.3705 0.046 Uiso 1 1 calc R . .
C31 C 0.4509(4) 0.8404(4) 0.4540(4) 0.0365(15) Uani 1 1 d . . .
H31A H 0.4352 0.9052 0.4739 0.044 Uiso 1 1 calc R . .
C32 C 0.5477(3) 0.8172(4) 0.4858(4) 0.0242(12) Uani 1 1 d . . .
C33 C 1.0299(3) 0.7209(4) 0.3131(4) 0.0244(12) Uani 1 1 d . . .
C34 C 0.9926(4) 0.6736(4) 0.2165(4) 0.0304(13) Uani 1 1 d . . .
H34A H 0.9436 0.6182 0.1992 0.037 Uiso 1 1 calc R . .
C35 C 1.0249(4) 0.7052(4) 0.1433(4) 0.0382(15) Uani 1 1 d . . .
H35A H 0.9978 0.6719 0.0767 0.046 Uiso 1 1 calc R . .
C36 C 1.0961(4) 0.7847(4) 0.1682(4) 0.0339(14) Uani 1 1 d . . .
H36A H 1.1198 0.8055 0.1187 0.041 Uiso 1 1 calc R . .
C37 C 1.1333(4) 0.8342(4) 0.2639(4) 0.0304(13) Uani 1 1 d . . .
H37A H 1.1808 0.8906 0.2802 0.036 Uiso 1 1 calc R . .
C38 C 1.1025(4) 0.8031(4) 0.3373(4) 0.0262(12) Uani 1 1 d . . .
C39 C 1.2522(3) 0.5825(4) 0.7203(4) 0.0262(13) Uani 1 1 d . . .
C40 C 1.2695(4) 0.4914(4) 0.7269(4) 0.0307(13) Uani 1 1 d . . .
H40A H 1.2161 0.4396 0.7001 0.037 Uiso 1 1 calc R . .
C41 C 1.3639(4) 0.4733(4) 0.7720(4) 0.0359(14) Uani 1 1 d . . .
H41A H 1.3751 0.4096 0.7753 0.043 Uiso 1 1 calc R . .
C42 C 1.4407(4) 0.5490(4) 0.8119(4) 0.0352(14) Uani 1 1 d . . .
H42A H 1.5051 0.5377 0.8437 0.042 Uiso 1 1 calc R . .
C43 C 1.4249(4) 0.6403(4) 0.8060(4) 0.0386(15) Uani 1 1 d . . .
H43A H 1.4783 0.6920 0.8337 0.046 Uiso 1 1 calc R . .
C44 C 1.3308(4) 0.6583(4) 0.7595(4) 0.0291(13) Uani 1 1 d . . .
C45 C 0.7086(4) 0.7864(4) 0.9652(4) 0.0371(15) Uani 1 1 d . . .
H45A H 0.6537 0.7665 0.9951 0.044 Uiso 1 1 calc R . .
H45B H 0.6858 0.8380 0.9357 0.044 Uiso 1 1 calc R . .
C46 C 0.8019(4) 0.8274(4) 1.0436(4) 0.0336(14) Uani 1 1 d . . .
H46A H 0.8151 0.7821 1.0838 0.040 Uiso 1 1 calc R . .
H46B H 0.7895 0.8897 1.0863 0.040 Uiso 1 1 calc R . .
C47 C 0.8942(4) 0.8439(4) 1.0033(4) 0.0358(14) Uani 1 1 d . . .
H47A H 0.9507 0.8813 1.0565 0.043 Uiso 1 1 calc R . .
H47B H 0.9162 0.7810 0.9720 0.043 Uiso 1 1 calc R . .
C48 C 0.6077(4) 0.9414(4) 0.6379(4) 0.0311(13) Uani 1 1 d . . .
H48A H 0.5363 0.9558 0.6328 0.037 Uiso 1 1 calc R . .
H48B H 0.6522 1.0038 0.6622 0.037 Uiso 1 1 calc R . .
C49 C 0.6310(4) 0.8829(4) 0.7093(4) 0.0346(14) Uani 1 1 d . . .
H49A H 0.5861 0.8207 0.6849 0.042 Uiso 1 1 calc R . .
H49B H 0.6160 0.9188 0.7724 0.042 Uiso 1 1 calc R . .
C50 C 0.7414(4) 0.8621(4) 0.7256(4) 0.0334(14) Uani 1 1 d . . .
H50A H 0.7517 0.8175 0.7669 0.040 Uiso 1 1 calc R . .
H50B H 0.7595 0.8313 0.6625 0.040 Uiso 1 1 calc R . .
C51 C 1.1905(4) 0.9397(4) 0.4718(4) 0.0319(14) Uani 1 1 d . . .
H51A H 1.1501 0.9888 0.4519 0.038 Uiso 1 1 calc R . .
H51B H 1.2545 0.9410 0.4479 0.038 Uiso 1 1 calc R . .
C52 C 1.2123(4) 0.9596(4) 0.5788(4) 0.0327(14) Uani 1 1 d . . .
H52A H 1.2529 1.0238 0.6086 0.039 Uiso 1 1 calc R . .
H52B H 1.2537 0.9103 0.5970 0.039 Uiso 1 1 calc R . .
C53 C 1.1175(4) 0.9586(4) 0.6199(4) 0.0366(15) Uani 1 1 d . . .
H53A H 1.0762 1.0090 0.6044 0.044 Uiso 1 1 calc R . .
H53B H 1.0760 0.8947 0.5911 0.044 Uiso 1 1 calc R . .
C54 C 1.3721(4) 0.8318(4) 0.8120(4) 0.0399(15) Uani 1 1 d . . .
H54A H 1.3549 0.8878 0.7875 0.048 Uiso 1 1 calc R . .
H54B H 1.4439 0.8233 0.8093 0.048 Uiso 1 1 calc R . .
C55 C 1.3613(4) 0.8535(4) 0.9150(4) 0.0401(15) Uani 1 1 d . . .
H55A H 1.4018 0.9163 0.9526 0.048 Uiso 1 1 calc R . .
H55B H 1.3893 0.8027 0.9429 0.048 Uiso 1 1 calc R . .
C56 C 1.2517(4) 0.8585(4) 0.9260(4) 0.0409(15) Uani 1 1 d . . .
H56A H 1.2115 0.7940 0.8958 0.049 Uiso 1 1 calc R . .
H56B H 1.2484 0.8797 0.9957 0.049 Uiso 1 1 calc R . .
C57 C 0.9402(4) 0.9110(4) 0.8807(4) 0.0291(13) Uani 1 1 d . . .
C58 C 0.9061(4) 0.9414(4) 0.7990(4) 0.0278(13) Uani 1 1 d . . .
C59 C 0.9730(4) 0.9604(4) 0.7437(4) 0.0327(14) Uani 1 1 d . . .
H59A H 0.9484 0.9790 0.6866 0.039 Uiso 1 1 calc R . .
C60 C 1.0757(4) 0.9527(4) 0.7700(4) 0.0305(13) Uani 1 1 d . . .
C61 C 1.1096(4) 0.9251(4) 0.8532(4) 0.0277(13) Uani 1 1 d . . .
C62 C 1.0433(4) 0.9036(4) 0.9069(4) 0.0347(14) Uani 1 1 d . . .
H62A H 1.0679 0.8834 0.9630 0.042 Uiso 1 1 calc R . .
C63 C 0.5133(4) 1.2044(5) 0.8099(5) 0.0512(18) Uani 1 1 d . . .
H63A H 0.5045 1.2218 0.7472 0.061 Uiso 1 1 calc R . .

loop_
_atom_site_aniso_label
_atom_site_aniso_U_11
_atom_site_aniso_U_22
_atom_site_aniso_U_33
_atom_site_aniso_U_23
_atom_site_aniso_U_13
_atom_site_aniso_U_12
Co1 0.0137(3) 0.0255(4) 0.0265(4) 0.0122(3) 0.0026(3) 0.0048(3)
Cl1 0.0562(10) 0.0867(14) 0.0558(11) 0.0138(11) 0.0099(9) 0.0398(10)
Cl2 0.0466(10) 0.0545(11) 0.0935(14) 0.0246(11) 0.0252(10) 0.0169(8)
Cl3 0.0613(11) 0.0759(13) 0.0721(13) 0.0254(11) -0.0039(10) -0.0100(10)
N1 0.018(2) 0.025(2) 0.026(2) 0.015(2) -0.0003(19) 0.0052(19)
N2 0.012(2) 0.030(3) 0.028(2) 0.014(2) 0.0021(19) 0.0054(18)
N3 0.020(2) 0.028(3) 0.026(2) 0.018(2) 0.001(2) 0.0064(19)
N4 0.015(2) 0.029(3) 0.029(3) 0.015(2) 0.0040(19) 0.0013(18)
O1 0.035(2) 0.028(2) 0.032(2) 0.0105(19) 0.0111(18) 0.0106(17)
O2 0.025(2) 0.042(2) 0.037(2) 0.022(2) 0.0039(18) 0.0032(17)
O3 0.0187(18) 0.031(2) 0.032(2) 0.0117(18) -0.0006(16) 0.0039(16)
O4 0.0180(18) 0.030(2) 0.044(2) 0.0174(19) -0.0047(17) 0.0027(16)
O5 0.043(2) 0.042(3) 0.033(2) 0.008(2) 0.0043(19) -0.011(2)
O6 0.034(2) 0.053(3) 0.037(2) 0.014(2) 0.0080(19) 0.0019(19)
O7 0.028(2) 0.032(2) 0.056(3) 0.023(2) -0.0035(19) 0.0044(18)
O8 0.0208(19) 0.052(3) 0.062(3) 0.036(2) 0.0069(19) 0.0108(18)
C1 0.020(3) 0.031(3) 0.024(3) 0.016(3) 0.007(2) 0.004(2)
C2 0.019(3) 0.036(3) 0.032(3) 0.017(3) 0.010(2) 0.005(2)
C3 0.011(2) 0.029(3) 0.043(3) 0.013(3) 0.006(2) 0.003(2)
C4 0.014(3) 0.026(3) 0.026(3) 0.014(3) -0.001(2) 0.007(2)
C5 0.009(2) 0.026(3) 0.040(3) 0.011(3) 0.002(2) 0.005(2)
C6 0.015(3) 0.028(3) 0.028(3) 0.014(3) 0.000(2) 0.001(2)
C7 0.017(3) 0.033(3) 0.042(3) 0.025(3) 0.001(2) 0.004(2)
C8 0.023(3) 0.037(3) 0.034(3) 0.024(3) 0.007(3) 0.005(2)
C9 0.023(3) 0.023(3) 0.032(3) 0.016(3) 0.004(2) 0.003(2)
C10 0.023(3) 0.020(3) 0.025(3) 0.007(2) 0.009(2) 0.000(2)
C11 0.023(3) 0.028(3) 0.021(3) 0.011(3) 0.005(2) 0.003(2)
C12 0.023(3) 0.036(3) 0.026(3) 0.014(3) 0.010(2) 0.010(2)
C13 0.018(3) 0.037(3) 0.035(3) 0.013(3) 0.006(2) 0.009(2)
C14 0.016(3) 0.024(3) 0.032(3) 0.012(3) 0.000(2) 0.003(2)
C15 0.016(3) 0.031(3) 0.027(3) 0.010(3) 0.003(2) 0.007(2)
C16 0.021(3) 0.028(3) 0.028(3) 0.014(3) 0.001(2) 0.002(2)
C17 0.016(3) 0.036(3) 0.034(3) 0.015(3) 0.000(2) 0.009(2)
C18 0.021(3) 0.044(4) 0.024(3) 0.017(3) -0.002(2) 0.002(3)
C19 0.022(3) 0.028(3) 0.022(3) 0.007(3) 0.003(2) 0.003(2)
C20 0.026(3) 0.022(3) 0.024(3) 0.011(3) 0.005(2) 0.008(2)
C21 0.022(3) 0.030(3) 0.022(3) 0.011(3) 0.001(2) 0.002(2)
C22 0.020(3) 0.034(3) 0.038(3) 0.017(3) 0.001(2) 0.007(2)
C23 0.035(3) 0.037(4) 0.044(4) 0.022(3) 0.011(3) 0.007(3)
C24 0.031(3) 0.051(4) 0.035(3) 0.025(3) 0.006(3) 0.008(3)
C25 0.023(3) 0.041(4) 0.026(3) 0.007(3) 0.005(2) 0.005(3)
C26 0.016(3) 0.026(3) 0.028(3) 0.011(3) -0.001(2) 0.001(2)
C27 0.011(2) 0.035(3) 0.024(3) 0.015(3) -0.001(2) 0.011(2)
C28 0.024(3) 0.033(3) 0.032(3) 0.011(3) 0.005(3) 0.007(3)
C29 0.014(3) 0.043(4) 0.045(4) 0.014(3) -0.005(3) 0.002(3)
C30 0.015(3) 0.043(4) 0.052(4) 0.014(3) -0.004(3) 0.007(3)
C31 0.023(3) 0.045(4) 0.048(4) 0.027(3) 0.000(3) 0.015(3)
C32 0.017(3) 0.033(3) 0.027(3) 0.019(3) 0.000(2) 0.003(2)
C33 0.015(3) 0.039(3) 0.029(3) 0.020(3) 0.008(2) 0.015(2)
C34 0.026(3) 0.030(3) 0.035(3) 0.008(3) 0.004(3) 0.008(2)
C35 0.042(3) 0.046(4) 0.028(3) 0.013(3) 0.005(3) 0.011(3)
C36 0.026(3) 0.052(4) 0.037(4) 0.028(3) 0.013(3) 0.018(3)
C37 0.022(3) 0.036(3) 0.040(4) 0.019(3) 0.009(3) 0.010(2)
C38 0.022(3) 0.038(3) 0.024(3) 0.016(3) 0.008(2) 0.009(2)
C39 0.017(3) 0.031(3) 0.034(3) 0.016(3) 0.004(2) 0.007(2)
C40 0.021(3) 0.040(4) 0.028(3) 0.008(3) 0.001(2) 0.004(3)
C41 0.029(3) 0.046(4) 0.039(4) 0.021(3) 0.008(3) 0.010(3)
C42 0.020(3) 0.061(4) 0.032(3) 0.025(3) 0.003(3) 0.014(3)
C43 0.016(3) 0.055(4) 0.047(4) 0.023(3) 0.000(3) 0.003(3)
C44 0.022(3) 0.037(4) 0.032(3) 0.013(3) 0.008(3) 0.007(3)
C45 0.034(3) 0.037(4) 0.036(3) -0.001(3) 0.013(3) 0.007(3)
C46 0.033(3) 0.038(4) 0.031(3) 0.013(3) 0.006(3) 0.000(3)
C47 0.032(3) 0.036(4) 0.038(3) 0.014(3) -0.001(3) 0.002(3)
C48 0.022(3) 0.033(3) 0.036(3) 0.008(3) 0.003(3) 0.006(2)
C49 0.025(3) 0.036(3) 0.041(4) 0.010(3) 0.004(3) -0.004(3)
C50 0.027(3) 0.030(3) 0.042(4) 0.016(3) -0.005(3) 0.000(3)
C51 0.024(3) 0.034(3) 0.039(4) 0.015(3) 0.003(3) 0.000(3)
C52 0.030(3) 0.035(3) 0.037(3) 0.017(3) 0.004(3) 0.005(3)
C53 0.031(3) 0.050(4) 0.030(3) 0.014(3) 0.008(3) 0.005(3)
C54 0.028(3) 0.036(4) 0.054(4) 0.016(3) 0.001(3) 0.003(3)
C55 0.030(3) 0.039(4) 0.047(4) 0.009(3) 0.000(3) 0.012(3)
C56 0.038(3) 0.051(4) 0.041(4) 0.027(3) 0.003(3) 0.015(3)
C57 0.026(3) 0.030(3) 0.031(3) 0.010(3) 0.003(3) 0.002(2)
C58 0.020(3) 0.030(3) 0.034(3) 0.016(3) -0.002(2) 0.002(2)
C59 0.038(3) 0.027(3) 0.033(3) 0.013(3) 0.002(3) 0.004(3)
C60 0.023(3) 0.036(3) 0.033(3) 0.011(3) 0.006(3) 0.004(3)
C61 0.018(3) 0.029(3) 0.035(3) 0.011(3) 0.001(3) 0.004(2)
C62 0.033(3) 0.042(4) 0.029(3) 0.015(3) -0.002(3) 0.010(3)
C63 0.033(3) 0.079(5) 0.059(4) 0.041(4) 0.016(3) 0.023(3)

loop_
_atom_type_symbol
_atom_type_description
_atom_type_scat_dispersion_real
_atom_type_scat_dispersion_imag
_atom_type_scat_source
C C 0.0033 0.0016 'International Tables Vol C Tables 4.2.6.8 and 6.1.1.4'
H H 0.0000 0.0000 'International Tables Vol C Tables 4.2.6.8 and 6.1.1.4'
N N 0.0061 0.0033 'International Tables Vol C Tables 4.2.6.8 and 6.1.1.4'
O O 0.0106 0.0060 'International Tables Vol C Tables 4.2.6.8 and 6.1.1.4'
Cl Cl 0.1484 0.1585 'International Tables Vol C Tables 4.2.6.8 and 6.1.1.4'
Co Co 0.3494 0.9721 'International Tables Vol C Tables 4.2.6.8 and 6.1.1.4'

loop_
_geom_angle_atom_site_label_1
_geom_angle_atom_site_label_2
_geom_angle_atom_site_label_3
_geom_angle
_geom_angle_site_symmetry_1
_geom_angle_site_symmetry_3
_geom_angle_publ_flag
N2 Co1 N4 171.56(17) . . ?
N2 Co1 N3 90.15(16) . . ?
N4 Co1 N3 90.06(16) . . ?
N2 Co1 N1 90.34(16) . . ?
N4 Co1 N1 90.29(16) . . ?
N3 Co1 N1 174.28(17) . . ?
C1 N1 C4 105.6(4) . . ?
C1 N1 Co1 126.9(3) . . ?
C4 N1 Co1 127.3(3) . . ?
C9 N2 C6 104.0(4) . . ?
C9 N2 Co1 128.5(3) . . ?
C6 N2 Co1 127.3(3) . . ?
C11 N3 C14 104.9(4) . . ?
C11 N3 Co1 126.8(3) . . ?
C14 N3 Co1 128.0(3) . . ?
C19 N4 C16 104.6(4) . . ?
C19 N4 Co1 127.7(3) . . ?
C16 N4 Co1 127.3(3) . . ?
C26 O1 C45 119.7(4) . . ?
C57 O2 C47 117.8(4) . . ?
C32 O3 C48 117.5(4) . . ?
C58 O4 C50 111.9(4) . . ?
C38 O5 C51 122.5(4) . . ?
C60 O6 C53 117.4(4) . . ?
C44 O7 C54 118.8(4) . . ?
C61 O8 C56 118.3(4) . . ?
N1 C1 C20 125.7(4) . . ?
N1 C1 C2 110.2(4) . . ?
C20 C1 C2 123.9(4) . . ?
C3 C2 C1 106.9(4) . . ?
C2 C3 C4 107.4(4) . . ?
C5 C4 N1 124.8(4) . . ?
C5 C4 C3 124.8(4) . . ?
N1 C4 C3 109.9(4) . . ?
C4 C5 C6 123.2(4) . . ?
C4 C5 C27 118.6(4) . . ?
C6 C5 C27 118.2(5) . . ?
C5 C6 N2 124.3(5) . . ?
C5 C6 C7 124.9(4) . . ?
N2 C6 C7 110.0(4) . . ?
C8 C7 C6 108.4(4) . . ?
C7 C8 C9 106.2(4) . . ?
N2 C9 C10 124.3(5) . . ?
N2 C9 C8 111.2(4) . . ?
C10 C9 C8 124.4(5) . . ?
C9 C10 C11 122.5(4) . . ?
C9 C10 C33 116.5(5) . . ?
C11 C10 C33 120.8(4) . . ?
N3 C11 C10 125.4(4) . . ?
N3 C11 C12 110.4(4) . . ?
C10 C11 C12 123.7(4) . . ?
C13 C12 C11 107.1(4) . . ?
C12 C13 C14 107.7(4) . . ?
C15 C14 N3 124.4(4) . . ?
C15 C14 C13 125.6(5) . . ?
N3 C14 C13 109.9(4) . . ?
C14 C15 C16 123.9(4) . . ?
C14 C15 C39 119.8(4) . . ?
C16 C15 C39 116.3(4) . . ?
C15 C16 N4 124.0(4) . . ?
C15 C16 C17 125.7(5) . . ?
N4 C16 C17 110.0(4) . . ?
C18 C17 C16 107.5(4) . . ?
C17 C18 C19 107.4(4) . . ?
N4 C19 C20 124.7(4) . . ?
N4 C19 C18 110.4(4) . . ?
C20 C19 C18 124.7(5) . . ?
C1 C20 C19 122.8(4) . . ?
C1 C20 C21 119.3(4) . . ?
C19 C20 C21 117.9(4) . . ?
C22 C21 C26 119.3(5) . . ?
C22 C21 C20 120.3(5) . . ?
C26 C21 C20 120.4(5) . . ?
C23 C22 C21 121.3(5) . . ?
C24 C23 C22 120.0(5) . . ?
C23 C24 C25 120.4(5) . . ?
C24 C25 C26 120.0(5) . . ?
O1 C26 C21 116.7(5) . . ?
O1 C26 C25 124.2(5) . . ?
C21 C26 C25 119.0(5) . . ?
C32 C27 C28 118.1(4) . . ?
C32 C27 C5 122.2(4) . . ?
C28 C27 C5 119.8(5) . . ?
C29 C28 C27 121.2(5) . . ?
C30 C29 C28 119.3(5) . . ?
C29 C30 C31 121.3(5) . . ?
C30 C31 C32 118.7(5) . . ?
C27 C32 O3 119.2(4) . . ?
C27 C32 C31 121.4(5) . . ?
O3 C32 C31 119.4(5) . . ?
C34 C33 C38 118.3(5) . . ?
C34 C33 C10 123.7(5) . . ?
C38 C33 C10 117.9(4) . . ?
C33 C34 C35 121.4(5) . . ?
C36 C35 C34 119.4(5) . . ?
C37 C36 C35 120.5(5) . . ?
C36 C37 C38 120.7(5) . . ?
O5 C38 C37 125.8(5) . . ?
O5 C38 C33 114.5(4) . . ?
C37 C38 C33 119.7(5) . . ?
C40 C39 C44 119.1(5) . . ?
C40 C39 C15 119.6(5) . . ?
C44 C39 C15 121.2(5) . . ?
C39 C40 C41 121.4(5) . . ?
C42 C41 C40 119.0(5) . . ?
C43 C42 C41 120.4(5) . . ?
C42 C43 C44 120.6(5) . . ?
O7 C44 C39 115.9(4) . . ?
O7 C44 C43 124.6(5) . . ?
C39 C44 C43 119.4(5) . . ?
O1 C45 C46 113.6(4) . . ?
C45 C46 C47 112.6(4) . . ?
O2 C47 C46 108.4(4) . . ?
O3 C48 C49 111.4(4) . . ?
C48 C49 C50 112.7(4) . . ?
O4 C50 C49 107.5(4) . . ?
O5 C51 C52 106.1(4) . . ?
C51 C52 C53 113.1(4) . . ?
O6 C53 C52 108.0(4) . . ?
O7 C54 C55 113.2(4) . . ?
C54 C55 C56 113.0(5) . . ?
O8 C56 C55 106.5(4) . . ?
O2 C57 C58 116.5(4) . . ?
O2 C57 C62 124.9(5) . . ?
C58 C57 C62 118.5(5) . . ?
C59 C58 C57 120.2(5) . . ?
C59 C58 O4 119.9(5) . . ?
C57 C58 O4 119.9(5) . . ?
C58 C59 C60 121.0(5) . . ?
O6 C60 C61 117.7(4) . . ?
O6 C60 C59 123.7(5) . . ?
C61 C60 C59 118.5(5) . . ?
C62 C61 O8 124.2(5) . . ?
C62 C61 C60 120.8(5) . . ?
O8 C61 C60 114.9(5) . . ?
C61 C62 C57 120.9(5) . . ?
Cl2 C63 Cl3 110.9(3) . . ?
Cl2 C63 Cl1 110.4(3) . . ?
Cl3 C63 Cl1 110.7(4) . . ?

loop_
_geom_bond_atom_site_label_1
_geom_bond_atom_site_label_2
_geom_bond_distance
_geom_bond_site_symmetry_2
_geom_bond_publ_flag
Co1 N2 1.938(4) . ?
Co1 N4 1.946(4) . ?
Co1 N3 1.957(4) . ?
Co1 N1 1.957(4) . ?
Cl1 C63 1.757(6) . ?
Cl2 C63 1.735(6) . ?
Cl3 C63 1.752(6) . ?
N1 C1 1.373(6) . ?
N1 C4 1.385(6) . ?
N2 C9 1.385(6) . ?
N2 C6 1.402(6) . ?
N3 C11 1.376(6) . ?
N3 C14 1.386(6) . ?
N4 C19 1.379(6) . ?
N4 C16 1.408(6) . ?
O1 C26 1.355(6) . ?
O1 C45 1.426(5) . ?
O2 C57 1.378(6) . ?
O2 C47 1.427(6) . ?
O3 C32 1.385(5) . ?
O3 C48 1.433(5) . ?
O4 C58 1.395(6) . ?
O4 C50 1.445(5) . ?
O5 C38 1.348(6) . ?
O5 C51 1.426(6) . ?
O6 C60 1.379(6) . ?
O6 C53 1.406(6) . ?
O7 C44 1.359(6) . ?
O7 C54 1.437(6) . ?
O8 C61 1.376(5) . ?
O8 C56 1.413(6) . ?
C1 C20 1.376(6) . ?
C1 C2 1.445(6) . ?
C2 C3 1.348(7) . ?
C3 C4 1.436(6) . ?
C4 C5 1.377(7) . ?
C5 C6 1.385(6) . ?
C5 C27 1.500(6) . ?
C6 C7 1.416(7) . ?
C7 C8 1.349(6) . ?
C8 C9 1.429(7) . ?
C9 C10 1.389(6) . ?
C10 C11 1.391(6) . ?
C10 C33 1.478(6) . ?
C11 C12 1.432(6) . ?
C12 C13 1.334(7) . ?
C13 C14 1.428(6) . ?
C14 C15 1.374(7) . ?
C15 C16 1.385(6) . ?
C15 C39 1.512(6) . ?
C16 C17 1.427(7) . ?
C17 C18 1.345(6) . ?
C18 C19 1.437(6) . ?
C19 C20 1.390(6) . ?
C20 C21 1.503(6) . ?
C21 C22 1.388(7) . ?
C21 C26 1.391(6) . ?
C22 C23 1.375(7) . ?
C23 C24 1.366(7) . ?
C24 C25 1.383(7) . ?
C25 C26 1.414(7) . ?
C27 C32 1.384(6) . ?
C27 C28 1.398(6) . ?
C28 C29 1.386(7) . ?
C29 C30 1.370(7) . ?
C30 C31 1.387(7) . ?
C31 C32 1.393(6) . ?
C33 C34 1.372(6) . ?
C33 C38 1.411(7) . ?
C34 C35 1.395(7) . ?
C35 C36 1.371(7) . ?
C36 C37 1.367(7) . ?
C37 C38 1.383(7) . ?
C39 C40 1.372(7) . ?
C39 C44 1.393(7) . ?
C40 C41 1.394(7) . ?
C41 C42 1.379(7) . ?
C42 C43 1.368(7) . ?
C43 C44 1.396(7) . ?
C45 C46 1.500(7) . ?
C46 C47 1.503(6) . ?
C48 C49 1.506(7) . ?
C49 C50 1.525(7) . ?
C51 C52 1.477(7) . ?
C52 C53 1.509(6) . ?
C54 C55 1.484(7) . ?
C55 C56 1.520(7) . ?
C57 C58 1.386(7) . ?
C57 C62 1.391(7) . ?
C58 C59 1.376(7) . ?
C59 C60 1.386(7) . ?
C60 C61 1.382(7) . ?
C61 C62 1.366(7) . ?
